data_7227654
loop_
_publ_author_name
'Khavasi, Hamid Reza'
'Rahimi, Narjes'

_publ_section_title
;
 Are fluorine-based contacts predictable? A case study in three similar
 coordination compounds
;
_journal_issue 10
_journal_name_full CrystEngComm
_journal_page_first 1361
_journal_paper_doi 10.1039/C6CE02598F
_journal_volume 19
_journal_year 2017
_chemical_formula_sum 'C11 H7 Cl2 F2 Hg N3 O'
_chemical_formula_weight 506.69
_chemical_name_systematic
; 
 ? 
;
_space_group_IT_number 14
_symmetry_cell_setting monoclinic
_symmetry_space_group_name_Hall '-P 2ybc'
_symmetry_space_group_name_H-M 'P 1 21/c 1'
_atom_sites_solution_hydrogens geom
_atom_sites_solution_primary direct
_atom_sites_solution_secondary difmap
_audit_creation_method SHELXL-97
_audit_update_record
;
2014-07-29 deposited with the CCDC.
2017-02-08 downloaded from the CCDC.
;
_cell_angle_alpha 90.00
_cell_angle_beta 99.68(2)
_cell_angle_gamma 90.00
_cell_formula_units_Z 4
_cell_length_a 10.988(3)
_cell_length_b 3.9173(9)
_cell_length_c 31.538(9)
_cell_measurement_reflns_used 10530
_cell_measurement_temperature 298(2)
_cell_measurement_theta_max 27.00
_cell_measurement_theta_min 2.47
_cell_volume 1338.2(6)
_computing_cell_refinement 'X-Area 1.31 (Stoe & Cie GmbH, 2005)'
_computing_data_collection 'X-Area 1.31 (Stoe & Cie GmbH, 2005)'
_computing_data_reduction 'X-Area 1.31 (Stoe & Cie GmbH, 2005)'
_computing_molecular_graphics 'ORTEP-3 for Windows (Farrugia, 1997)'
_computing_publication_material 'WinGX (Farrugia, 1999)'
_computing_structure_refinement 'SHELXL-97 (Sheldrick, 1997)'
_computing_structure_solution 'SHELXS-97 (Sheldrick, 1990)'
_diffrn_ambient_temperature 298(2)
_diffrn_detector_area_resol_mean '0.15 mm'
_diffrn_measured_fraction_theta_full 0.997
_diffrn_measured_fraction_theta_max 0.997
_diffrn_measurement_device_type 'STOE IPDS II'
_diffrn_measurement_method 'rotation method'
_diffrn_radiation_monochromator graphite
_diffrn_radiation_source 'fine-focus sealed tube'
_diffrn_radiation_type MoK\a
_diffrn_radiation_wavelength 0.71073
_diffrn_reflns_av_R_equivalents 0.0889
_diffrn_reflns_av_sigmaI/netI 0.1025
_diffrn_reflns_limit_h_max 14
_diffrn_reflns_limit_h_min -14
_diffrn_reflns_limit_k_max 5
_diffrn_reflns_limit_k_min -5
_diffrn_reflns_limit_l_max 40
_diffrn_reflns_limit_l_min -38
_diffrn_reflns_number 10530
_diffrn_reflns_theta_full 27.00
_diffrn_reflns_theta_max 27.00
_diffrn_reflns_theta_min 2.47
_diffrn_standards_number 0
_exptl_absorpt_coefficient_mu 11.921
_exptl_absorpt_correction_T_max 0.2611
_exptl_absorpt_correction_T_min 0.1381
_exptl_absorpt_correction_type numerical
_exptl_absorpt_process_details 'shape of crystal determined optically'
_exptl_crystal_colour Colorless
_exptl_crystal_density_diffrn 2.515
_exptl_crystal_density_method 'not measured'
_exptl_crystal_description Needle
_exptl_crystal_F_000 936
_exptl_crystal_size_max 0.20
_exptl_crystal_size_mid 0.07
_exptl_crystal_size_min 0.05
_refine_diff_density_max 1.251
_refine_diff_density_min -1.258
_refine_diff_density_rms 0.336
_refine_ls_extinction_method none
_refine_ls_goodness_of_fit_ref 0.968
_refine_ls_hydrogen_treatment constr
_refine_ls_matrix_type full
_refine_ls_number_parameters 176
_refine_ls_number_reflns 2882
_refine_ls_number_restraints 0
_refine_ls_restrained_S_all 0.968
_refine_ls_R_factor_all 0.0965
_refine_ls_R_factor_gt 0.0941
_refine_ls_shift/su_max 0.003
_refine_ls_shift/su_mean 0.000
_refine_ls_structure_factor_coef Fsqd
_refine_ls_weighting_details 'calc w=1/[\s^2^(Fo^2^)+(0.0557P)^2^+0.0000P] where P=(Fo^2^+2Fc^2^)/3'
_refine_ls_weighting_scheme calc
_refine_ls_wR_factor_gt 0.1497
_refine_ls_wR_factor_ref 0.1981
_reflns_number_gt 2520
_reflns_number_total 2882
_reflns_threshold_expression >2sigma(I)
_cod_data_source_file c6ce02598f2.cif
_cod_data_source_block d:\determination\solution\c460\new-khc460-abs
_cod_depositor_comments
;
The following automatic conversions were performed:

'_symmetry_cell_setting' value 'Monoclinic' changed to 'monoclinic'
according to
/usr/data/users/saulius/crontab/automatic-downloads/rss-feeds/RSC/lib/dictionaries/cif_core.dic
dictionary named 'cif_core.dic' version 2.4.2 from 2011-04-26.

Automatic conversion script
Id: cif_fix_values 4268 2015-11-12 08:31:59Z antanas 

 Adding full bibliography for 7227653--7227655.cif.
;
_cod_original_sg_symbol_H-M P21/c
_cod_original_formula_sum 'C11 H7 Cl2 F2 Hg1 N3 O1'
_cod_database_code 7227654

loop_
_symmetry_equiv_pos_as_xyz
'x, y, z'
'-x, y+1/2, -z+1/2'
'-x, -y, -z'
'x, -y-1/2, z-1/2'

loop_
_atom_site_label
_atom_site_type_symbol
_atom_site_fract_x
_atom_site_fract_y
_atom_site_fract_z
_atom_site_U_iso_or_equiv
_atom_site_adp_type
_atom_site_occupancy
_atom_site_symmetry_multiplicity
_atom_site_calc_flag
_atom_site_refinement_flags
C1 C 0.452(2) 1.243(7) 0.1425(7) 0.038(6) Uani 1 1 d .
H1 H 0.5290 1.3475 0.1474 0.046 Uiso 1 1 calc R
C2 C 0.396(2) 1.170(7) 0.1764(8) 0.046(8) Uani 1 1 d .
H2 H 0.4354 1.2351 0.2036 0.055 Uiso 1 1 calc R
C3 C 0.238(2) 0.915(6) 0.1324(7) 0.042(5) Uani 1 1 d .
H3 H 0.1650 0.7927 0.1273 0.039 Uiso 1 1 calc R
C4 C 0.297(2) 1.001(5) 0.1009(9) 0.038(6) Uani 1 1 d .
C5 C 0.234(2) 0.908(7) 0.0563(9) 0.045(6) Uani 1 1 d .
C6 C 0.250(3) 0.983(6) -0.0236(9) 0.050(8) Uani 1 1 d .
C7 C 0.323(3) 1.120(6) -0.0500(11) 0.053(9) Uani 1 1 d .
C8 C 0.297(3) 1.125(8) -0.0938(9) 0.057(9) Uani 1 1 d .
H8 H 0.3504 1.2177 -0.1108 0.068 Uiso 1 1 calc R
C9 C 0.187(3) 0.983(6) -0.1104(9) 0.048(7) Uani 1 1 d .
H9 H 0.1627 0.9862 -0.1401 0.058 Uiso 1 1 calc R
C10 C 0.109(3) 0.833(7) -0.0856(10) 0.047(7) Uani 1 1 d .
C11 C 0.135(2) 0.837(7) -0.0418(11) 0.049(7) Uani 1 1 d .
H11 H 0.0805 0.7507 -0.0249 0.059 Uiso 1 1 calc R
N1 N 0.3978(18) 1.167(5) 0.1010(7) 0.040(5) Uani 1 1 d .
N2 N 0.2910(16) 1.017(6) 0.1736(6) 0.043(5) Uani 1 1 d .
N3 N 0.288(2) 1.007(5) 0.0204(8) 0.044(7) Uani 1 1 d .
H3A H 0.3593 1.1018 0.0275 0.067 Uiso 1 1 calc R
O1 O 0.136(2) 0.735(5) 0.0467(7) 0.071(7) Uani 1 1 d .
Hg1 Hg 0.17845(10) 0.9422(2) 0.23678(4) 0.0417(3) Uani 1 1 d .
Cl1 Cl 0.0328(6) 0.5590(18) 0.2013(2) 0.0455(15) Uani 1 1 d .
Cl2 Cl 0.3170(7) 1.2792(18) 0.2823(3) 0.0537(18) Uani 1 1 d .
F1 F 0.4322(15) 1.261(4) -0.0315(5) 0.061(5) Uani 1 1 d .
F2 F -0.0056(16) 0.709(4) -0.1071(5) 0.067(5) Uani 1 1 d .

loop_
_atom_site_aniso_label
_atom_site_aniso_U_11
_atom_site_aniso_U_22
_atom_site_aniso_U_33
_atom_site_aniso_U_23
_atom_site_aniso_U_13
_atom_site_aniso_U_12
C1 0.032(14) 0.060(17) 0.031(12) 0.003(12) 0.002(11) -0.006(12)
C2 0.029(15) 0.062(2) 0.028(14) 0.005(13) 0.003(11) -0.006(14)
C3 0.031(15) 0.062(2) 0.029(14) 0.004(13) 0.004(11) -0.007(14)
C4 0.032(12) 0.051(15) 0.035(17) 0.007(12) 0.004(13) -0.010(10)
C5 0.025(12) 0.055(16) 0.052(17) 0.006(16) -0.003(12) -0.008(14)
C6 0.045(2) 0.057(16) 0.052(18) 0.009(13) 0.0051(17) -0.012(14)
C7 0.044(2) 0.056(14) 0.045(2) 0.009(14) 0.006(19) -0.012(13)
C8 0.054(18) 0.08(2) 0.040(18) 0.022(17) 0.031(16) 0.020(17)
C9 0.034(18) 0.060(17) 0.043(15) 0.009(14) 0.013(14) 0.014(14)
C10 0.043(16) 0.042(16) 0.045(18) -0.012(13) -0.023(14) 0.011(12)
C11 0.041(13) 0.058(18) 0.045(2) 0.008(15) 0.004(13) -0.014(11)
N1 0.029(11) 0.054(14) 0.031(12) 0.005(10) 0.006(10) -0.006(10)
N2 0.029(9) 0.058(17) 0.028(11) 0.004(12) 0.001(8) -0.005(11)
N3 0.029(14) 0.049(13) 0.050(2) 0.008(12) -0.004(15) -0.009(10)
O1 0.057(13) 0.091(15) 0.070(16) -0.016(13) 0.028(13) -0.042(12)
Hg1 0.0468(6) 0.0361(5) 0.0424(6) -0.0049(6) 0.0076(4) -0.0048(6)
Cl1 0.047(4) 0.041(3) 0.048(4) 0.004(4) 0.009(3) 0.002(3)
Cl2 0.048(4) 0.054(4) 0.055(5) -0.011(4) 0.000(4) -0.006(3)
F1 0.048(10) 0.084(11) 0.049(11) 0.018(9) 0.000(9) -0.028(9)
F2 0.062(11) 0.093(12) 0.039(10) -0.021(9) -0.013(9) -0.017(9)

loop_
_atom_type_symbol
_atom_type_description
_atom_type_scat_dispersion_real
_atom_type_scat_dispersion_imag
_atom_type_scat_source
C C 0.0033 0.0016 'International Tables Vol C Tables 4.2.6.8 and 6.1.1.4'
H H 0.0000 0.0000 'International Tables Vol C Tables 4.2.6.8 and 6.1.1.4'
N N 0.0061 0.0033 'International Tables Vol C Tables 4.2.6.8 and 6.1.1.4'
O O 0.0106 0.0060 'International Tables Vol C Tables 4.2.6.8 and 6.1.1.4'
Hg Hg -2.3894 9.2266 'International Tables Vol C Tables 4.2.6.8 and 6.1.1.4'
Cl Cl 0.1484 0.1585 'International Tables Vol C Tables 4.2.6.8 and 6.1.1.4'
F F 0.0171 0.0103 'International Tables Vol C Tables 4.2.6.8 and 6.1.1.4'

loop_
_geom_angle_atom_site_label_1
_geom_angle_atom_site_label_2
_geom_angle_atom_site_label_3
_geom_angle
C2 C1 N1 122(2)
C2 C1 H1 119.2
N1 C1 H1 119.2
N2 C2 C1 125(2)
N2 C2 H2 117.7
C1 C2 H2 117.7
C4 C3 N2 117(2)
C4 C3 H3 121.5
N2 C3 H3 121.5
N1 C4 C3 131(3)
N1 C4 C5 113(2)
C3 C4 C5 116(2)
O1 C5 N3 114(3)
O1 C5 C4 127(2)
N3 C5 C4 119(2)
C7 C6 N3 119(3)
C7 C6 C11 119(3)
N3 C6 C11 122(2)
F1 C7 C6 118(3)
F1 C7 C8 117(2)
C6 C7 C8 125(3)
C9 C8 C7 114(3)
C9 C8 H8 122.9
C7 C8 H8 122.9
C8 C9 C10 124(3)
C8 C9 H9 118.2
C10 C9 H9 118.2
C11 C10 C9 121(3)
C11 C10 F2 121(3)
C9 C10 F2 118(3)
C10 C11 C6 116(3)
C10 C11 H11 122.1
C6 C11 H11 122.1
C4 N1 C1 110(2)
C2 N2 C3 115(2)
C2 N2 Hg1 123.4(16)
C3 N2 Hg1 121.5(14)
C6 N3 C5 133(2)
C6 N3 H3A 113.4
C5 N3 H3A 113.4
Cl2 Hg1 Cl1 170.6(2)
Cl2 Hg1 N2 93.7(5)
Cl1 Hg1 N2 94.8(5)

loop_
_geom_bond_atom_site_label_1
_geom_bond_atom_site_label_2
_geom_bond_distance
C1 C2 1.35(3)
C1 N1 1.38(3)
C1 H1 0.9300
C2 N2 1.29(3)
C2 H2 0.9300
C3 C4 1.32(3)
C3 N2 1.39(3)
C3 H3 0.9300
C4 N1 1.28(3)
C4 C5 1.51(4)
C5 O1 1.27(3)
C5 N3 1.42(3)
C6 C7 1.36(3)
C6 N3 1.38(4)
C6 C11 1.42(4)
C7 F1 1.36(3)
C7 C8 1.36(4)
C8 C9 1.35(4)
C8 H8 0.9300
C9 C10 1.39(4)
C9 H9 0.9300
C10 C11 1.36(4)
C10 F2 1.41(3)
C11 H11 0.9300
N2 Hg1 2.532(17)
N3 H3A 0.8600
Hg1 Cl2 2.321(7)
Hg1 Cl1 2.337(7)

loop_
_geom_torsion_atom_site_label_1
_geom_torsion_atom_site_label_2
_geom_torsion_atom_site_label_3
_geom_torsion_atom_site_label_4
_geom_torsion
N1 C1 C2 N2 2(4)
N2 C3 C4 N1 0(4)
N2 C3 C4 C5 -176(2)
N1 C4 C5 O1 177(3)
C3 C4 C5 O1 -6(4)
N1 C4 C5 N3 0(3)
C3 C4 C5 N3 177(2)
N3 C6 C7 F1 3(3)
C11 C6 C7 F1 179(2)
N3 C6 C7 C8 -178(2)
C11 C6 C7 C8 -2(4)
F1 C7 C8 C9 -180(2)
C6 C7 C8 C9 1(4)
C7 C8 C9 C10 -2(4)
C8 C9 C10 C11 4(4)
C8 C9 C10 F2 177(2)
C9 C10 C11 C6 -4(4)
F2 C10 C11 C6 -177(2)
C7 C6 C11 C10 3(4)
N3 C6 C11 C10 179(2)
C3 C4 N1 C1 4(4)
C5 C4 N1 C1 -180(2)
C2 C1 N1 C4 -5(4)
C1 C2 N2 C3 2(4)
C1 C2 N2 Hg1 -173(2)
C4 C3 N2 C2 -3(3)
C4 C3 N2 Hg1 172.1(16)
C7 C6 N3 C5 177(2)
C11 C6 N3 C5 1(4)
O1 C5 N3 C6 8(4)
C4 C5 N3 C6 -175(2)
C2 N2 Hg1 Cl2 6(2)
C3 N2 Hg1 Cl2 -168.5(18)
C2 N2 Hg1 Cl1 -169(2)
C3 N2 Hg1 Cl1 15.6(19)
